data_7105567
loop_
_publ_author_name
'Chui, C.-H.'
'Wang, Q.'
'Chow, W.-C.'
'Yuen, M. C.-W.'
'Wong, K.-L.'
'Kwok, W.-M.'
'Cheng, G. Y.-M.'
'Wong, R. S.-M.'
'Tong, S.-W.'
'Chan, K.-W.'
'Lau, F.-Y.'
'Lai, P. B.-S.'
'Lam, K.-H.'
'Fabbri, E.'
'Tao, X.-M.'
'Gambari, R.'
'Wong, W.-Y.'

_publ_section_title
;
 5-(Dimethylamino)-N-(4-ethynylphenyl)-1-naphthalenesulfonamide as a
 novel bifunctional antitumor agent and two-photon induced bio-imaging
 probe.
;
_journal_issue 20
_journal_name_full 'Chemical communications (Cambridge, England)'
_journal_page_first 3538
_journal_page_last 3540
_journal_paper_doi 10.1039/b926908h
_journal_volume 46
_journal_year 2010
_chemical_formula_moiety 'C20 H18 N2 O2 S'
_chemical_formula_sum 'C20 H18 N2 O2 S'
_chemical_formula_weight 350.42
_chemical_name_systematic
;
?
;
_space_group_IT_number 9
_symmetry_cell_setting monoclinic
_symmetry_space_group_name_Hall 'C -2yc'
_symmetry_space_group_name_H-M 'C 1 c 1'
_atom_sites_solution_hydrogens geom
_atom_sites_solution_primary direct
_atom_sites_solution_secondary difmap
_audit_creation_method SHELXL-97
_cell_angle_alpha 90.00
_cell_angle_beta 115.1600(10)
_cell_angle_gamma 90.00
_cell_formula_units_Z 4
_cell_length_a 8.5113(5)
_cell_length_b 23.0131(15)
_cell_length_c 9.8663(6)
_cell_measurement_reflns_used 5250
_cell_measurement_temperature 173(2)
_cell_measurement_theta_max 28.29
_cell_measurement_theta_min 2.79
_cell_volume 1749.18(19)
_computing_cell_refinement 'SAINT (Bruker, 1999)'
_computing_data_collection 'SMART (Bruker, 1998)'
_computing_data_reduction SAINT
_computing_structure_refinement 'SHELXL-97 (Sheldrick, 1997)'
_computing_structure_solution 'SHELXS-97 (Sheldrick, 1990)'
_diffrn_ambient_temperature 173(2)
_diffrn_measured_fraction_theta_full 0.968
_diffrn_measured_fraction_theta_max 0.968
_diffrn_measurement_device_type 'Smart CCD'
_diffrn_measurement_method '\w and \f scans'
_diffrn_radiation_monochromator graphite
_diffrn_radiation_source 'fine-focus sealed tube'
_diffrn_radiation_type MoK\a
_diffrn_radiation_wavelength 0.71073
_diffrn_reflns_av_R_equivalents 0.0136
_diffrn_reflns_av_sigmaI/netI 0.0197
_diffrn_reflns_limit_h_max 11
_diffrn_reflns_limit_h_min -9
_diffrn_reflns_limit_k_max 30
_diffrn_reflns_limit_k_min -27
_diffrn_reflns_limit_l_max 6
_diffrn_reflns_limit_l_min -13
_diffrn_reflns_number 5250
_diffrn_reflns_theta_full 28.29
_diffrn_reflns_theta_max 28.29
_diffrn_reflns_theta_min 2.79
_exptl_absorpt_coefficient_mu 0.201
_exptl_absorpt_correction_T_max 1.0000
_exptl_absorpt_correction_T_min 0.9487
_exptl_absorpt_correction_type multi-scan
_exptl_absorpt_process_details SADABS
_exptl_crystal_colour yellow
_exptl_crystal_density_diffrn 1.331
_exptl_crystal_density_method 'not measured'
_exptl_crystal_description block
_exptl_crystal_F_000 736
_exptl_crystal_size_max 0.34
_exptl_crystal_size_mid 0.28
_exptl_crystal_size_min 0.23
_refine_diff_density_max 0.229
_refine_diff_density_min -0.249
_refine_diff_density_rms 0.038
_refine_ls_abs_structure_details 'Flack H D (1983), Acta Cryst. A39, 876-881'
_refine_ls_abs_structure_Flack 0.11(5)
_refine_ls_extinction_method none
_refine_ls_goodness_of_fit_ref 1.011
_refine_ls_hydrogen_treatment mixed
_refine_ls_matrix_type full
_refine_ls_number_parameters 234
_refine_ls_number_reflns 2851
_refine_ls_number_restraints 2
_refine_ls_restrained_S_all 1.011
_refine_ls_R_factor_all 0.0274
_refine_ls_R_factor_gt 0.0272
_refine_ls_shift/su_max 0.000
_refine_ls_shift/su_mean 0.000
_refine_ls_structure_factor_coef Fsqd
_refine_ls_weighting_details 'calc w=1/[\s^2^(Fo^2^)+(0.0506P)^2^+0.6468P] where P=(Fo^2^+2Fc^2^)/3'
_refine_ls_weighting_scheme calc
_refine_ls_wR_factor_gt 0.0751
_refine_ls_wR_factor_ref 0.0753
_reflns_number_gt 2828
_reflns_number_total 2851
_reflns_threshold_expression >2sigma(I)
_cod_data_source_file b926908h.txt
_cod_data_source_block cc
_cod_depositor_comments
;
The following automatic conversions were performed:
'_symmetry_cell_setting' value 'Monoclinic' changed to 'monoclinic'
according to '/home/saulius/struct/CIF-dictionaries/cif_core.dic'
dictionary named 'cif_core.dic' version 2.4.1 from 2010-06-29.

Automatic conversion script
Id: cif_fix_enum 1527 2010-12-29 10:47:43Z saulius 
;
_cod_original_sg_symbol_H-M Cc
_cod_database_code 7105567

loop_
_symmetry_equiv_pos_as_xyz
'x, y, z'
'x, -y, z+1/2'
'x+1/2, y+1/2, z'
'x+1/2, -y+1/2, z+1/2'

loop_
_atom_site_label
_atom_site_type_symbol
_atom_site_fract_x
_atom_site_fract_y
_atom_site_fract_z
_atom_site_U_iso_or_equiv
_atom_site_adp_type
_atom_site_occupancy
_atom_site_symmetry_multiplicity
_atom_site_calc_flag
_atom_site_refinement_flags
_atom_site_disorder_assembly
_atom_site_disorder_group
C1 C -0.1029(3) 0.02593(9) 1.0331(3) 0.0417(5) Uani 1 1 d . . .
H1A H -0.0952 0.0265 0.9368 0.063 Uiso 1 1 calc R . .
H1B H -0.1847 -0.0043 1.0315 0.063 Uiso 1 1 calc R . .
H1C H 0.0118 0.0178 1.1136 0.063 Uiso 1 1 calc R . .
C2 C -0.1780(3) 0.08378(9) 1.2004(3) 0.0373(4) Uani 1 1 d . . .
H2A H -0.2190 0.1221 1.2142 0.056 Uiso 1 1 calc R . .
H2B H -0.0640 0.0761 1.2826 0.056 Uiso 1 1 calc R . .
H2C H -0.2605 0.0540 1.1999 0.056 Uiso 1 1 calc R . .
C3 C -0.0883(2) 0.13143(7) 1.0246(2) 0.0248(3) Uani 1 1 d . . .
C4 C 0.0055(3) 0.17255(8) 1.1294(2) 0.0300(4) Uani 1 1 d . . .
H4A H 0.0149 0.1699 1.2287 0.036 Uiso 1 1 calc R . .
C5 C 0.0869(3) 0.21820(8) 1.0902(2) 0.0328(4) Uani 1 1 d . . .
H5A H 0.1487 0.2466 1.1635 0.039 Uiso 1 1 calc R . .
C6 C 0.0803(3) 0.22325(7) 0.9490(2) 0.0288(4) Uani 1 1 d . . .
H6A H 0.1442 0.2529 0.9277 0.035 Uiso 1 1 calc R . .
C7 C -0.0231(2) 0.18368(7) 0.83497(19) 0.0225(3) Uani 1 1 d . . .
C8 C -0.1148(2) 0.13905(6) 0.8720(2) 0.0231(3) Uani 1 1 d . . .
C9 C -0.2401(2) 0.10559(8) 0.7549(2) 0.0278(4) Uani 1 1 d . . .
H9A H -0.3078 0.0780 0.7784 0.033 Uiso 1 1 calc R . .
C10 C -0.2658(2) 0.11206(8) 0.6098(2) 0.0296(4) Uani 1 1 d . . .
H10A H -0.3531 0.0901 0.5331 0.036 Uiso 1 1 calc R . .
C11 C -0.1627(2) 0.15134(7) 0.5736(2) 0.0261(4) Uani 1 1 d . . .
H11A H -0.1738 0.1535 0.4738 0.031 Uiso 1 1 calc R . .
C12 C -0.0460(2) 0.18667(7) 0.68250(19) 0.0228(3) Uani 1 1 d . . .
C13 C 0.3118(2) 0.14784(7) 0.7138(2) 0.0217(3) Uani 1 1 d . . .
C14 C 0.2722(2) 0.11830(7) 0.5800(2) 0.0274(4) Uani 1 1 d . . .
H14A H 0.2297 0.1389 0.4878 0.033 Uiso 1 1 calc R . .
C15 C 0.2953(2) 0.05837(8) 0.5826(2) 0.0280(4) Uani 1 1 d . . .
H15A H 0.2659 0.0379 0.4915 0.034 Uiso 1 1 calc R . .
C16 C 0.3617(2) 0.02803(7) 0.7186(2) 0.0256(3) Uani 1 1 d . . .
C17 C 0.4062(2) 0.05901(7) 0.8520(2) 0.0269(3) Uani 1 1 d . . .
H17A H 0.4551 0.0390 0.9450 0.032 Uiso 1 1 calc R . .
C18 C 0.3797(2) 0.11865(7) 0.8497(2) 0.0262(3) Uani 1 1 d . . .
H18A H 0.4078 0.1393 0.9405 0.031 Uiso 1 1 calc R . .
C19 C 0.3822(2) -0.03422(8) 0.7208(2) 0.0297(4) Uani 1 1 d . . .
C20 C 0.3960(3) -0.08541(9) 0.7206(3) 0.0379(5) Uani 1 1 d . . .
N1 N -0.1637(2) 0.08246(7) 1.0591(2) 0.0292(3) Uani 1 1 d . . .
N2 N 0.28011(19) 0.20911(6) 0.71201(17) 0.0239(3) Uani 1 1 d . . .
O1 O 0.02245(18) 0.22581(5) 0.46832(15) 0.0295(3) Uani 1 1 d . . .
O2 O 0.08496(18) 0.29138(5) 0.68342(17) 0.0312(3) Uani 1 1 d . . .
S1 S 0.08116(5) 0.233344(15) 0.62783(4) 0.02278(10) Uani 1 1 d . . .
H1 H 0.332(3) 0.2281(10) 0.791(3) 0.032(6) Uiso 1 1 d . . .
H20 H 0.400(4) -0.1203(12) 0.719(3) 0.045(7) Uiso 1 1 d . . .

loop_
_atom_site_aniso_label
_atom_site_aniso_U_11
_atom_site_aniso_U_22
_atom_site_aniso_U_33
_atom_site_aniso_U_23
_atom_site_aniso_U_13
_atom_site_aniso_U_12
C1 0.0481(12) 0.0268(9) 0.0562(15) 0.0033(8) 0.0279(11) -0.0003(8)
C2 0.0396(10) 0.0430(10) 0.0321(10) 0.0061(8) 0.0179(8) -0.0010(8)
C3 0.0227(7) 0.0251(7) 0.0259(9) 0.0012(6) 0.0097(6) 0.0020(6)
C4 0.0324(9) 0.0346(9) 0.0215(8) -0.0026(7) 0.0101(7) -0.0011(7)
C5 0.0393(10) 0.0319(8) 0.0255(9) -0.0102(7) 0.0121(8) -0.0113(8)
C6 0.0339(9) 0.0260(8) 0.0253(9) -0.0058(7) 0.0113(7) -0.0073(7)
C7 0.0225(7) 0.0214(7) 0.0212(8) -0.0017(6) 0.0071(6) 0.0013(5)
C8 0.0232(7) 0.0219(7) 0.0233(8) -0.0016(6) 0.0088(6) 0.0013(6)
C9 0.0245(8) 0.0272(7) 0.0299(9) -0.0044(7) 0.0099(7) -0.0044(6)
C10 0.0271(8) 0.0296(8) 0.0282(9) -0.0087(7) 0.0080(7) -0.0041(6)
C11 0.0274(8) 0.0266(7) 0.0207(8) -0.0031(6) 0.0068(7) 0.0029(6)
C12 0.0244(8) 0.0197(7) 0.0228(8) 0.0005(6) 0.0088(6) 0.0017(5)
C13 0.0215(7) 0.0212(7) 0.0226(8) -0.0003(6) 0.0096(6) 0.0008(5)
C14 0.0301(8) 0.0289(8) 0.0197(8) 0.0000(6) 0.0072(7) 0.0044(6)
C15 0.0306(8) 0.0272(8) 0.0230(8) -0.0044(6) 0.0082(7) 0.0030(6)
C16 0.0230(7) 0.0248(7) 0.0293(9) -0.0023(6) 0.0116(7) 0.0002(6)
C17 0.0298(8) 0.0259(7) 0.0234(8) 0.0023(6) 0.0098(7) 0.0007(6)
C18 0.0293(8) 0.0265(7) 0.0203(8) -0.0027(6) 0.0081(6) -0.0016(6)
C19 0.0295(9) 0.0309(8) 0.0278(9) -0.0009(7) 0.0113(7) 0.0009(7)
C20 0.0493(12) 0.0267(9) 0.0388(12) -0.0010(8) 0.0199(10) 0.0052(8)
N1 0.0289(8) 0.0303(7) 0.0297(8) 0.0018(6) 0.0136(6) -0.0009(6)
N2 0.0244(7) 0.0218(6) 0.0211(7) -0.0010(5) 0.0056(6) -0.0004(5)
O1 0.0349(7) 0.0300(6) 0.0204(6) 0.0044(5) 0.0087(5) 0.0034(5)
O2 0.0419(7) 0.0180(5) 0.0355(7) 0.0024(5) 0.0183(6) 0.0017(5)
S1 0.02756(18) 0.01895(15) 0.02012(18) 0.00238(15) 0.00848(14) 0.00279(14)

loop_
_atom_type_symbol
_atom_type_description
_atom_type_scat_dispersion_real
_atom_type_scat_dispersion_imag
_atom_type_scat_source
C C 0.0033 0.0016 'International Tables Vol C Tables 4.2.6.8 and 6.1.1.4'
H H 0.0000 0.0000 'International Tables Vol C Tables 4.2.6.8 and 6.1.1.4'
N N 0.0061 0.0033 'International Tables Vol C Tables 4.2.6.8 and 6.1.1.4'
O O 0.0106 0.0060 'International Tables Vol C Tables 4.2.6.8 and 6.1.1.4'
S S 0.1246 0.1234 'International Tables Vol C Tables 4.2.6.8 and 6.1.1.4'

loop_
_geom_angle_atom_site_label_1
_geom_angle_atom_site_label_2
_geom_angle_atom_site_label_3
_geom_angle
_geom_angle_site_symmetry_1
_geom_angle_site_symmetry_3
_geom_angle_publ_flag
N1 C1 H1A 109.5 . . ?
N1 C1 H1B 109.5 . . ?
H1A C1 H1B 109.5 . . ?
N1 C1 H1C 109.5 . . ?
H1A C1 H1C 109.5 . . ?
H1B C1 H1C 109.5 . . ?
N1 C2 H2A 109.5 . . ?
N1 C2 H2B 109.5 . . ?
H2A C2 H2B 109.5 . . ?
N1 C2 H2C 109.5 . . ?
H2A C2 H2C 109.5 . . ?
H2B C2 H2C 109.5 . . ?
C4 C3 N1 123.11(17) . . ?
C4 C3 C8 119.03(16) . . ?
N1 C3 C8 117.84(15) . . ?
C3 C4 C5 120.32(18) . . ?
C3 C4 H4A 119.8 . . ?
C5 C4 H4A 119.8 . . ?
C6 C5 C4 122.09(16) . . ?
C6 C5 H5A 119.0 . . ?
C4 C5 H5A 119.0 . . ?
C5 C6 C7 119.46(17) . . ?
C5 C6 H6A 120.3 . . ?
C7 C6 H6A 120.3 . . ?
C6 C7 C8 118.63(17) . . ?
C6 C7 C12 124.13(16) . . ?
C8 C7 C12 117.21(14) . . ?
C9 C8 C7 119.02(16) . . ?
C9 C8 C3 121.04(16) . . ?
C7 C8 C3 119.80(15) . . ?
C10 C9 C8 121.68(17) . . ?
C10 C9 H9A 119.2 . . ?
C8 C9 H9A 119.2 . . ?
C9 C10 C11 119.92(16) . . ?
C9 C10 H10A 120.0 . . ?
C11 C10 H10A 120.0 . . ?
C12 C11 C10 120.13(18) . . ?
C12 C11 H11A 119.9 . . ?
C10 C11 H11A 119.9 . . ?
C11 C12 C7 121.45(16) . . ?
C11 C12 S1 117.00(14) . . ?
C7 C12 S1 121.49(12) . . ?
C18 C13 C14 120.89(15) . . ?
C18 C13 N2 119.11(15) . . ?
C14 C13 N2 120.00(16) . . ?
C15 C14 C13 119.38(16) . . ?
C15 C14 H14A 120.3 . . ?
C13 C14 H14A 120.3 . . ?
C14 C15 C16 120.56(17) . . ?
C14 C15 H15A 119.7 . . ?
C16 C15 H15A 119.7 . . ?
C17 C16 C15 118.96(15) . . ?
C17 C16 C19 120.58(17) . . ?
C15 C16 C19 120.46(17) . . ?
C18 C17 C16 120.70(16) . . ?
C18 C17 H17A 119.7 . . ?
C16 C17 H17A 119.7 . . ?
C13 C18 C17 119.46(16) . . ?
C13 C18 H18A 120.3 . . ?
C17 C18 H18A 120.3 . . ?
C20 C19 C16 178.8(2) . . ?
C19 C20 H20 177(2) . . ?
C3 N1 C2 116.65(16) . . ?
C3 N1 C1 115.99(17) . . ?
C2 N1 C1 111.58(17) . . ?
C13 N2 S1 119.36(11) . . ?
C13 N2 H1 118.7(16) . . ?
S1 N2 H1 108.4(17) . . ?
O2 S1 O1 117.90(8) . . ?
O2 S1 N2 105.81(8) . . ?
O1 S1 N2 108.44(8) . . ?
O2 S1 C12 111.46(8) . . ?
O1 S1 C12 106.67(8) . . ?
N2 S1 C12 105.94(8) . . ?

loop_
_geom_bond_atom_site_label_1
_geom_bond_atom_site_label_2
_geom_bond_distance
_geom_bond_site_symmetry_2
_geom_bond_publ_flag
C1 N1 1.462(3) . ?
C1 H1A 0.9800 . ?
C1 H1B 0.9800 . ?
C1 H1C 0.9800 . ?
C2 N1 1.450(3) . ?
C2 H2A 0.9800 . ?
C2 H2B 0.9800 . ?
C2 H2C 0.9800 . ?
C3 C4 1.378(3) . ?
C3 N1 1.408(2) . ?
C3 C8 1.436(2) . ?
C4 C5 1.401(3) . ?
C4 H4A 0.9500 . ?
C5 C6 1.375(3) . ?
C5 H5A 0.9500 . ?
C6 C7 1.424(2) . ?
C6 H6A 0.9500 . ?
C7 C8 1.428(2) . ?
C7 C12 1.434(2) . ?
C8 C9 1.420(2) . ?
C9 C10 1.361(3) . ?
C9 H9A 0.9500 . ?
C10 C11 1.407(3) . ?
C10 H10A 0.9500 . ?
C11 C12 1.376(2) . ?
C11 H11A 0.9500 . ?
C12 S1 1.7644(18) . ?
C13 C18 1.387(2) . ?
C13 C14 1.393(3) . ?
C13 N2 1.434(2) . ?
C14 C15 1.392(2) . ?
C14 H14A 0.9500 . ?
C15 C16 1.400(3) . ?
C15 H15A 0.9500 . ?
C16 C17 1.400(3) . ?
C16 C19 1.442(2) . ?
C17 C18 1.390(2) . ?
C17 H17A 0.9500 . ?
C18 H18A 0.9500 . ?
C19 C20 1.184(3) . ?
C20 H20 0.80(3) . ?
N2 S1 1.6347(15) . ?
N2 H1 0.84(3) . ?
O1 S1 1.4449(14) . ?
O2 S1 1.4389(13) . ?

loop_
_cod_related_entry_id
_cod_related_entry_database
_cod_related_entry_code
1 ChemSpider 24769942
